data_7718608
loop_
_publ_author_name
'Sugamata, Koh'
'Furukawa, Riko'
'Amanokura, Natsuki'
'Minoura, Mao'

_publ_section_title
;
 Phenothiazine-dioxide-based Cu-MOFs: preserving porosity through the
 incorporation of substituents into organic linkers.
;
_journal_issue 22
_journal_name_full 'Dalton transactions (Cambridge, England : 2003)'
_journal_page_first 8813
_journal_page_last 8818
_journal_paper_doi 10.1039/d5dt00721f
_journal_volume 54
_journal_year 2025
_chemical_formula_moiety 'C42 H24 Cu2 N2 O10, 2.5[C3H7NO]'
_chemical_formula_sum 'C49.5 H41.5 Cu2 N4.5 O12.5'
_chemical_formula_weight 1026.45
_space_group_crystal_system monoclinic
_space_group_IT_number 15
_space_group_name_Hall '-C 2yc'
_space_group_name_H-M_alt 'C 1 2/c 1'
_atom_sites_solution_hydrogens geom
_atom_sites_solution_primary iterative
_audit_creation_date 2025-04-26
_audit_creation_method
;
Olex2 1.3
(compiled 2020.11.12 svn.r5f609507 for OlexSys, GUI svn.r6408)
;
_audit_update_record
;
2025-04-26 deposited with the CCDC.	2025-04-29 downloaded from the CCDC.
;
_cell_angle_alpha 90
_cell_angle_beta 132.62(4)
_cell_angle_gamma 90
_cell_formula_units_Z 4
_cell_length_a 36.468(9)
_cell_length_b 16.549(3)
_cell_length_c 23.765(6)
_cell_measurement_reflns_used 1278
_cell_measurement_temperature 233(2)
_cell_measurement_theta_max 11.4050
_cell_measurement_theta_min 1.6540
_cell_volume 10554(8)
_computing_cell_refinement 'CrysAlisPro 1.171.42.58a (Rigaku OD, 2022)'
_computing_data_collection 'CrysAlisPro 1.171.42.58a (Rigaku OD, 2022)'
_computing_data_reduction 'CrysAlisPro 1.171.42.58a (Rigaku OD, 2022)'
_computing_molecular_graphics 'Olex2 1.3 (Dolomanov et al., 2009)'
_computing_publication_material 'Olex2 1.3 (Dolomanov et al., 2009)'
_computing_structure_refinement 'SHELXL 2019/3 (Sheldrick, 2015)'
_computing_structure_solution 'olex2.solve 1.3 (Bourhis et al., 2015)'
_diffrn_ambient_temperature 233.15
_diffrn_detector_area_resol_mean 5.8140
_diffrn_measured_fraction_theta_full 0.998
_diffrn_measured_fraction_theta_max 0.998
_diffrn_measurement_device_type 'PILATUS3 X CdTe 1M'
_diffrn_measurement_method '\w scans'
_diffrn_radiation_type synchrotron
_diffrn_radiation_wavelength 0.4135
_diffrn_reflns_av_R_equivalents 0.3630
_diffrn_reflns_av_unetI/netI 0.1506
_diffrn_reflns_Laue_measured_fraction_full 0.998
_diffrn_reflns_Laue_measured_fraction_max 0.998
_diffrn_reflns_limit_h_max 36
_diffrn_reflns_limit_h_min -36
_diffrn_reflns_limit_k_max 16
_diffrn_reflns_limit_k_min -16
_diffrn_reflns_limit_l_max 23
_diffrn_reflns_limit_l_min -23
_diffrn_reflns_number 51207
_diffrn_reflns_point_group_measured_fraction_full 0.998
_diffrn_reflns_point_group_measured_fraction_max 0.998
_diffrn_reflns_theta_full 11.931
_diffrn_reflns_theta_max 11.931
_diffrn_reflns_theta_min 1.505
_exptl_absorpt_coefficient_mu 0.104
_exptl_absorpt_correction_T_max 1.00000
_exptl_absorpt_correction_T_min 0.45169
_exptl_absorpt_correction_type multi-scan
_exptl_absorpt_process_details
;
CrysAlisPro 1.171.42.100a (Rigaku Oxford Diffraction, 2023)
Empirical absorption correction using spherical harmonics,
implemented in SCALE3 ABSPACK scaling algorithm.
;
_exptl_crystal_colour green
_exptl_crystal_colour_primary green
_exptl_crystal_density_diffrn 0.646
_exptl_crystal_description block
_exptl_crystal_F_000 2112
_exptl_crystal_size_max 0.01
_exptl_crystal_size_mid 0.01
_exptl_crystal_size_min 0.01
_refine_diff_density_max 1.053
_refine_diff_density_min -0.668
_refine_diff_density_rms 0.096
_refine_ls_extinction_method none
_refine_ls_goodness_of_fit_ref 1.016
_refine_ls_hydrogen_treatment constr
_refine_ls_matrix_type full
_refine_ls_number_parameters 253
_refine_ls_number_reflns 5517
_refine_ls_number_restraints 200
_refine_ls_restrained_S_all 1.018
_refine_ls_R_factor_all 0.1629
_refine_ls_R_factor_gt 0.1256
_refine_ls_shift/su_max 0.000
_refine_ls_shift/su_mean 0.000
_refine_ls_structure_factor_coef Fsqd
_refine_ls_weighting_details 'w=1/[\s^2^(Fo^2^)+(0.2000P)^2^] where P=(Fo^2^+2Fc^2^)/3'
_refine_ls_weighting_scheme calc
_refine_ls_wR_factor_gt 0.3146
_refine_ls_wR_factor_ref 0.3396
_reflns_Friedel_coverage 0.000
_reflns_number_gt 3253
_reflns_number_total 5517
_reflns_threshold_expression 'I > 2\s(I)'
_cod_data_source_file d5dt00721f2.cif
_cod_data_source_block 06_152cu-ant-dpa_a
_cod_depositor_comments 'Adding full bibliography for 7718601--7718612.cif.'
_cod_original_cell_volume 10554(7)
_cod_original_formula_sum 'C49.50 H41.50 Cu2 N4.50 O12.50'
_cod_database_code 7718608
_shelx_shelxl_version_number 2019/3
_shelx_space_group_comment
;
The symmetry employed for this shelxl refinement is uniquely defined
by the following loop, which should always be used as a source of
symmetry information in preference to the above space-group names.
They are only intended as comments.
;
_shelx_estimated_absorpt_t_max 0.999
_shelx_estimated_absorpt_t_min 0.999
_olex2_refinement_description
;
1. Fixed Uiso
 At 1.2 times of:
  All C(H) groups
2. Restrained distances
 C21-C15_$1
 1.35 with sigma of 0.02
 C15-C21_$1
 1.35 with sigma of 0.02
 C17-C19_$1
 1.35 with sigma of 0.02
 C19-C17_$1
 1.35 with sigma of 0.02
 C20-C19
 1.35 with sigma of 0.02
3. Uiso/Uaniso restraints and constraints
N009 \\sim C8 \\sim C9 \\sim C10 \\sim C11 \\sim C11 \\sim C11 \\sim C12 \\sim
C13: within 1.7A with sigma of 0.01 and sigma for terminal atoms of 0.02 within
1.7A
N009 \\sim C5 \\sim C4 \\sim C3 \\sim C2 \\sim C7 \\sim C6: within 1.7A with
sigma of 0.01 and sigma for terminal atoms of 0.02 within 1.7A
Uanis(C15) \\sim Ueq, Uanis(C16) \\sim Ueq, Uanis(C17) \\sim Ueq, Uanis(C18)
\\sim Ueq, Uanis(C19) \\sim Ueq, Uanis(C20) \\sim Ueq, Uanis(C21) \\sim Ueq:
with sigma of 0.01 and sigma for terminal atoms of 0.01
Uanis(C14) \\sim Ueq, Uanis(O005) \\sim Ueq, Uanis(O004) \\sim Ueq: with sigma
of 0.01 and sigma for terminal atoms of 0.01
Uanis(N009) \\sim Ueq: with sigma of 0.01 and sigma for terminal atoms of 0.01
4. Rigid body (RIGU) restrains
 N009, C8, C9, C10, C11, C11, C11, C12, C13
 with sigma for 1-2 distances of 0.02 and sigma for 1-3 distances of 0.02
5.a Aromatic/amide H refined with riding coordinates:
 C12(H12), C13(H13), C9(H9), C10(H10), C4(H4), C3(H3), C7(H7), C6(H6),
 C16(H16), C21(H21), C20(H20), C15(H15)
;
_smtbx_masks_special_details
;
A solvent mask was calculated and 396 electrons were 
found in a volume of 7951\%A^3^ in 1 void per unit cell. 
This is consistent with the presence of 
2.5[C3H7NO] per Formula Unit 
which account for 400 electrons 
per unit cell.
;
_smtbx_masks_void_probe_radius 1.2
_smtbx_masks_void_truncation_radius 1.2
_platon_squeeze_special_details
;
A solvent mask was calculated and 1247 electrons were 
found in a volume of 7882\%A^3^ in 1 void per unit cell. 
This is consistent with the presence of 
8[C3H7NO] per Formula Unit 
which account for 1280 electrons 
per unit cell.
;
_platon_squeeze_void_probe_radius 1.20
_olex2_submission_special_instructions 'No special instructions were received'

loop_
_space_group_symop_operation_xyz
'x, y, z'
'-x, y, -z+1/2'
'x+1/2, y+1/2, z'
'-x+1/2, y+1/2, -z+1/2'
'-x, -y, -z'
'x, -y, z-1/2'
'-x+1/2, -y+1/2, -z'
'x+1/2, -y+1/2, z-1/2'

loop_
_atom_site_label
_atom_site_type_symbol
_atom_site_fract_x
_atom_site_fract_y
_atom_site_fract_z
_atom_site_U_iso_or_equiv
_atom_site_adp_type
_atom_site_occupancy
_atom_site_site_symmetry_order
_atom_site_calc_flag
_atom_site_refinement_flags_posn
_atom_site_refinement_flags_adp
_atom_site_refinement_flags_occupancy
_atom_site_disorder_assembly
_atom_site_disorder_group
Cu01 Cu 0.28586(4) 0.80462(9) 0.03701(7) 0.0586(6) Uani 1 1 d . . . . .
O002 O 0.3125(3) 0.7416(5) 0.1257(4) 0.073(2) Uani 1 1 d . . . . .
O003 O 0.2513(3) 0.6437(5) 0.0642(5) 0.083(2) Uani 1 1 d . . . . .
O004 O 0.2597(3) 0.3627(5) 0.4578(4) 0.076(2) Uani 1 1 d . U . . .
O005 O 0.3197(3) 0.2674(5) 0.5190(4) 0.073(2) Uani 1 1 d . U . . .
O006 O 0.3433(3) 0.8983(6) 0.0996(5) 0.109(3) Uani 1 1 d . . . . .
C12 C 0.3721(4) 0.3564(8) 0.4914(6) 0.078(3) Uani 1 1 d . U . . .
H12 H 0.388414 0.311391 0.523870 0.093 Uiso 1 1 calc R U . . .
C1 C 0.2933(4) 0.6782(7) 0.1253(6) 0.050(3) Uani 1 1 d . . . . .
N009 N 0.3937(3) 0.5055(6) 0.4019(5) 0.082(3) Uani 1 1 d . U . . .
C11 C 0.3248(3) 0.3811(8) 0.4640(6) 0.067(3) Uani 1 1 d . U . . .
C14 C 0.3016(4) 0.3318(7) 0.4831(6) 0.060(3) Uani 1 1 d . U . . .
C2 C 0.3173(4) 0.6339(8) 0.1969(6) 0.069(3) Uani 1 1 d . U . . .
C18 C 0.4504(4) 0.5036(8) 0.4539(7) 0.072(3) Uani 1 1 d . U . . .
C17 C 0.4692(4) 0.4608(8) 0.4308(7) 0.079(3) Uani 1 1 d D U . . .
C13 C 0.3928(4) 0.3969(8) 0.4712(6) 0.082(3) Uani 1 1 d . U . . .
H13 H 0.423837 0.378446 0.490166 0.099 Uiso 1 1 calc R U . . .
C8 C 0.3723(4) 0.4654(9) 0.4235(7) 0.089(3) Uani 1 1 d . U . . .
C9 C 0.3265(4) 0.4910(8) 0.4011(6) 0.084(3) Uani 1 1 d . U . . .
H9 H 0.311008 0.538632 0.372476 0.101 Uiso 1 1 calc R U . . .
C10 C 0.3050(4) 0.4465(8) 0.4210(6) 0.080(3) Uani 1 1 d . U . . .
H10 H 0.274047 0.463914 0.402685 0.096 Uiso 1 1 calc R U . . .
C4 C 0.3212(4) 0.5237(9) 0.2682(7) 0.096(4) Uani 1 1 d . U . . .
H4 H 0.306503 0.476347 0.267134 0.115 Uiso 1 1 calc R U . . .
C5 C 0.3681(4) 0.5537(8) 0.3376(6) 0.078(3) Uani 1 1 d . U . . .
C3 C 0.2985(4) 0.5702(8) 0.2015(6) 0.086(3) Uani 1 1 d . U . . .
H3 H 0.266980 0.553274 0.156223 0.103 Uiso 1 1 calc R U . . .
C7 C 0.3643(4) 0.6612(8) 0.2660(6) 0.073(3) Uani 1 1 d . U . . .
H7 H 0.379887 0.707004 0.266680 0.088 Uiso 1 1 calc R U . . .
C6 C 0.3863(4) 0.6181(9) 0.3320(7) 0.087(3) Uani 1 1 d . U . . .
H6 H 0.417282 0.636844 0.377194 0.104 Uiso 1 1 calc R U . . .
C16 C 0.4421(6) 0.4191(10) 0.3610(10) 0.118(5) Uani 1 1 d . U . . .
H16 H 0.407241 0.418551 0.328981 0.141 Uiso 1 1 calc R U . . .
C19 C 0.4789(4) 0.5464(8) 0.5233(8) 0.087(4) Uani 1 1 d D U . . .
C21 C 0.4889(5) 0.6237(11) 0.6186(10) 0.120(5) Uani 1 1 d D U . . .
H21 H 0.475005 0.651274 0.634922 0.145 Uiso 1 1 calc R U . . .
C20 C 0.4592(6) 0.5873(9) 0.5494(8) 0.102(4) Uani 1 1 d D U . . .
H20 H 0.424408 0.589575 0.518015 0.123 Uiso 1 1 calc R U . . .
C15 C 0.4603(6) 0.3801(11) 0.3351(10) 0.132(6) Uani 1 1 d D U . . .
H15 H 0.438829 0.355954 0.286434 0.158 Uiso 1 1 calc R U . . .

loop_
_atom_site_aniso_label
_atom_site_aniso_U_11
_atom_site_aniso_U_22
_atom_site_aniso_U_33
_atom_site_aniso_U_23
_atom_site_aniso_U_13
_atom_site_aniso_U_12
Cu01 0.0253(7) 0.0942(11) 0.0447(8) 0.0060(7) 0.0191(6) 0.0070(7)
O002 0.052(4) 0.084(6) 0.088(6) -0.002(5) 0.049(5) -0.013(4)
O003 0.045(5) 0.115(7) 0.075(6) -0.007(5) 0.035(5) -0.008(5)
O004 0.055(4) 0.092(5) 0.070(5) 0.012(4) 0.038(4) 0.004(4)
O005 0.045(4) 0.086(5) 0.062(5) 0.011(4) 0.026(4) -0.001(4)
O006 0.045(5) 0.133(8) 0.105(7) -0.033(6) 0.034(5) -0.024(5)
C12 0.037(4) 0.128(7) 0.055(5) 0.033(5) 0.026(4) -0.015(5)
C1 0.045(6) 0.061(8) 0.070(8) 0.034(6) 0.050(7) 0.026(6)
N009 0.044(4) 0.122(5) 0.065(4) 0.051(4) 0.031(3) -0.011(4)
C11 0.030(4) 0.120(7) 0.051(5) 0.033(5) 0.027(4) -0.009(5)
C14 0.033(5) 0.078(7) 0.053(6) -0.009(5) 0.022(4) 0.001(5)
C2 0.038(4) 0.113(7) 0.057(5) 0.035(5) 0.033(4) 0.002(5)
C18 0.050(6) 0.090(7) 0.067(6) 0.015(6) 0.036(5) -0.004(5)
C17 0.056(6) 0.096(7) 0.068(7) -0.007(6) 0.035(5) 0.001(5)
C13 0.043(5) 0.133(7) 0.054(5) 0.040(5) 0.026(4) -0.008(5)
C8 0.043(4) 0.129(6) 0.058(5) 0.046(5) 0.019(4) -0.004(5)
C9 0.028(4) 0.125(7) 0.068(6) 0.042(5) 0.020(4) 0.007(5)
C10 0.031(4) 0.127(7) 0.064(5) 0.040(5) 0.024(4) -0.008(5)
C4 0.044(5) 0.133(7) 0.068(6) 0.037(6) 0.021(4) -0.007(5)
C5 0.041(4) 0.128(6) 0.059(5) 0.048(5) 0.031(4) -0.001(4)
C3 0.046(5) 0.125(7) 0.059(5) 0.042(5) 0.024(4) 0.000(5)
C7 0.049(5) 0.113(7) 0.052(5) 0.033(5) 0.032(4) 0.002(5)
C6 0.044(5) 0.128(7) 0.059(5) 0.035(5) 0.023(4) 0.003(5)
C16 0.105(8) 0.120(9) 0.121(9) 0.007(7) 0.074(7) 0.002(7)
C19 0.069(7) 0.101(8) 0.089(7) 0.009(6) 0.053(6) -0.001(6)
C21 0.103(8) 0.146(10) 0.127(9) -0.005(7) 0.083(7) -0.003(7)
C20 0.097(8) 0.105(8) 0.091(8) -0.011(6) 0.057(6) -0.015(6)
C15 0.112(9) 0.147(10) 0.134(9) -0.005(7) 0.082(7) -0.004(7)

loop_
_atom_type_symbol
_atom_type_description
_atom_type_scat_dispersion_real
_atom_type_scat_dispersion_imag
_atom_type_scat_source
C C -0.0011 0.0005 'International Tables Vol C Tables 4.2.6.8 and 6.1.1.4'
Cu Cu 0.1859 0.4712 'International Tables Vol C Tables 4.2.6.8 and 6.1.1.4'
H H 0.0000 0.0000 'International Tables Vol C Tables 4.2.6.8 and 6.1.1.4'
N N -0.0015 0.0010 'International Tables Vol C Tables 4.2.6.8 and 6.1.1.4'
O O -0.0013 0.0018 'International Tables Vol C Tables 4.2.6.8 and 6.1.1.4'

loop_
_geom_angle_atom_site_label_1
_geom_angle_atom_site_label_2
_geom_angle_atom_site_label_3
_geom_angle
_geom_angle_site_symmetry_1
_geom_angle_site_symmetry_3
_geom_angle_publ_flag
O002 Cu01 Cu01 84.1(2) . 7_565 ?
O002 Cu01 O003 170.1(3) . 7_565 ?
O002 Cu01 O004 90.9(3) . 4 ?
O002 Cu01 O005 89.1(3) . 6_565 ?
O002 Cu01 O006 95.7(4) . . ?
O003 Cu01 Cu01 86.1(2) 7_565 7_565 ?
O003 Cu01 O004 87.3(3) 7_565 4 ?
O003 Cu01 O006 94.2(4) 7_565 . ?
O004 Cu01 Cu01 83.1(2) 4 7_565 ?
O004 Cu01 O006 94.1(3) 4 . ?
O005 Cu01 Cu01 85.7(2) 6_565 7_565 ?
O005 Cu01 O003 90.7(3) 6_565 7_565 ?
O005 Cu01 O004 168.7(3) 6_565 4 ?
O005 Cu01 O006 97.1(3) 6_565 . ?
O006 Cu01 Cu01 177.2(3) . 7_565 ?
C1 O002 Cu01 125.4(7) . . ?
C1 O003 Cu01 118.4(7) . 7_565 ?
C14 O004 Cu01 123.0(8) . 4_545 ?
C14 O005 Cu01 123.4(7) . 6_566 ?
C11 C12 H12 119.9 . . ?
C13 C12 H12 119.9 . . ?
C13 C12 C11 120.1(11) . . ?
O002 C1 O003 126.0(9) . . ?
O002 C1 C2 120.9(10) . . ?
O003 C1 C2 113.1(10) . . ?
C8 N009 C18 119.4(8) . . ?
C8 N009 C5 124.6(9) . . ?
C5 N009 C18 115.8(8) . . ?
C12 C11 C14 118.5(10) . . ?
C10 C11 C12 116.4(9) . . ?
C10 C11 C14 125.1(10) . . ?
O004 C14 C11 112.5(11) . . ?
O005 C14 O004 124.5(11) . . ?
O005 C14 C11 123.0(10) . . ?
C3 C2 C1 124.3(11) . . ?
C3 C2 C7 116.8(10) . . ?
C7 C2 C1 118.9(10) . . ?
C17 C18 N009 117.9(11) . . ?
C17 C18 C19 124.8(10) . . ?
C19 C18 N009 117.2(11) . . ?
C18 C17 C16 126.7(12) . . ?
C18 C17 C19 121.4(12) . 5_666 ?
C16 C17 C19 111.9(13) . 5_666 ?
C12 C13 H13 117.3 . . ?
C12 C13 C8 125.3(12) . . ?
C8 C13 H13 117.3 . . ?
N009 C8 C13 124.7(11) . . ?
N009 C8 C9 122.5(11) . . ?
C13 C8 C9 112.8(10) . . ?
C8 C9 H9 119.7 . . ?
C10 C9 C8 120.6(11) . . ?
C10 C9 H9 119.7 . . ?
C11 C10 C9 124.6(10) . . ?
C11 C10 H10 117.7 . . ?
C9 C10 H10 117.7 . . ?
C5 C4 H4 122.1 . . ?
C3 C4 H4 122.1 . . ?
C3 C4 C5 115.8(11) . . ?
N009 C5 C4 117.3(11) . . ?
C6 C5 N009 124.9(10) . . ?
C6 C5 C4 117.0(10) . . ?
C2 C3 C4 126.3(11) . . ?
C2 C3 H3 116.9 . . ?
C4 C3 H3 116.9 . . ?
C2 C7 H7 121.1 . . ?
C6 C7 C2 117.7(11) . . ?
C6 C7 H7 121.1 . . ?
C5 C6 C7 126.3(11) . . ?
C5 C6 H6 116.8 . . ?
C7 C6 H6 116.8 . . ?
C17 C16 H16 116.3 . . ?
C15 C16 C17 127.4(16) . . ?
C15 C16 H16 116.3 . . ?
C18 C19 C17 113.8(11) . 5_666 ?
C20 C19 C18 124.6(12) . . ?
C20 C19 C17 121.4(14) . 5_666 ?
C20 C21 H21 120.3 . . ?
C20 C21 C15 119.4(17) . 5_666 ?
C15 C21 H21 120.3 5_666 . ?
C19 C20 H20 119.3 . . ?
C21 C20 C19 121.5(14) . . ?
C21 C20 H20 119.3 . . ?
C16 C15 C21 118.3(18) . 5_666 ?
C16 C15 H15 120.9 . . ?
C21 C15 H15 120.9 5_666 . ?

loop_
_geom_bond_atom_site_label_1
_geom_bond_atom_site_label_2
_geom_bond_distance
_geom_bond_site_symmetry_2
_geom_bond_publ_flag
Cu01 Cu01 2.641(3) 7_565 ?
Cu01 O002 1.923(8) . ?
Cu01 O003 1.984(8) 7_565 ?
Cu01 O004 1.996(8) 4 ?
Cu01 O005 1.962(8) 6_565 ?
Cu01 O006 2.188(8) . ?
O002 C1 1.258(12) . ?
O003 C1 1.330(13) . ?
O004 C14 1.307(12) . ?
O005 C14 1.239(12) . ?
C12 H12 0.9400 . ?
C12 C11 1.429(15) . ?
C12 C13 1.322(14) . ?
C1 C2 1.476(14) . ?
N009 C18 1.532(13) . ?
N009 C8 1.359(13) . ?
N009 C5 1.382(13) . ?
C11 C14 1.452(14) . ?
C11 C10 1.319(15) . ?
C2 C3 1.301(15) . ?
C2 C7 1.424(15) . ?
C18 C17 1.335(16) . ?
C18 C19 1.408(17) . ?
C17 C16 1.409(19) . ?
C17 C19 1.411(11) 5_666 ?
C13 H13 0.9400 . ?
C13 C8 1.408(16) . ?
C8 C9 1.432(16) . ?
C9 H9 0.9400 . ?
C9 C10 1.371(14) . ?
C10 H10 0.9400 . ?
C4 H4 0.9400 . ?
C4 C5 1.439(16) . ?
C4 C3 1.420(15) . ?
C5 C6 1.311(15) . ?
C3 H3 0.9400 . ?
C7 H7 0.9400 . ?
C7 C6 1.382(15) . ?
C6 H6 0.9400 . ?
C16 H16 0.9400 . ?
C16 C15 1.34(2) . ?
C19 C20 1.403(14) . ?
C21 H21 0.9400 . ?
C21 C20 1.352(19) . ?
C21 C15 1.374(12) 5_666 ?
C20 H20 0.9400 . ?
C15 H15 0.9400 . ?

loop_
_geom_torsion_atom_site_label_1
_geom_torsion_atom_site_label_2
_geom_torsion_atom_site_label_3
_geom_torsion_atom_site_label_4
_geom_torsion
_geom_torsion_site_symmetry_1
_geom_torsion_site_symmetry_2
_geom_torsion_site_symmetry_3
_geom_torsion_site_symmetry_4
_geom_torsion_publ_flag
Cu01 O002 C1 O003 -0.3(14) . . . . ?
Cu01 O002 C1 C2 179.3(7) . . . . ?
Cu01 O003 C1 O002 -0.4(13) 7_565 . . . ?
Cu01 O003 C1 C2 180.0(6) 7_565 . . . ?
Cu01 O004 C14 O005 -6.8(15) 4_545 . . . ?
Cu01 O004 C14 C11 172.6(7) 4_545 . . . ?
Cu01 O005 C14 O004 5.1(15) 6_566 . . . ?
Cu01 O005 C14 C11 -174.2(8) 6_566 . . . ?
O002 C1 C2 C3 176.8(12) . . . . ?
O002 C1 C2 C7 -4.0(15) . . . . ?
O003 C1 C2 C3 -3.6(16) . . . . ?
O003 C1 C2 C7 175.7(10) . . . . ?
C12 C11 C14 O004 177.1(10) . . . . ?
C12 C11 C14 O005 -3.6(17) . . . . ?
C12 C11 C10 C9 0.4(19) . . . . ?
C12 C13 C8 N009 -178.7(13) . . . . ?
C12 C13 C8 C9 3(2) . . . . ?
C1 C2 C3 C4 177.1(12) . . . . ?
C1 C2 C7 C6 -179.2(11) . . . . ?
N009 C18 C17 C16 3(2) . . . . ?
N009 C18 C17 C19 -177.7(11) . . . 5_666 ?
N009 C18 C19 C17 177.8(10) . . . 5_666 ?
N009 C18 C19 C20 2.9(19) . . . . ?
N009 C8 C9 C10 176.8(12) . . . . ?
N009 C5 C6 C7 170.8(13) . . . . ?
C11 C12 C13 C8 0(2) . . . . ?
C14 C11 C10 C9 -177.6(12) . . . . ?
C2 C7 C6 C5 0(2) . . . . ?
C18 N009 C8 C13 -27(2) . . . . ?
C18 N009 C8 C9 150.7(13) . . . . ?
C18 N009 C5 C4 141.4(12) . . . . ?
C18 N009 C5 C6 -28(2) . . . . ?
C18 C17 C16 C15 175.5(16) . . . . ?
C18 C19 C20 C21 176.4(14) . . . . ?
C17 C18 C19 C17 -1(2) . . . 5_666 ?
C17 C18 C19 C20 -176.0(13) . . . . ?
C17 C16 C15 C21 3(3) . . . 5_666 ?
C17 C19 C20 C21 2(2) 5_666 . . . ?
C13 C12 C11 C14 175.7(11) . . . . ?
C13 C12 C11 C10 -2.4(18) . . . . ?
C13 C8 C9 C10 -4.9(19) . . . . ?
C8 N009 C18 C17 108.9(14) . . . . ?
C8 N009 C18 C19 -70.1(16) . . . . ?
C8 N009 C5 C4 -43(2) . . . . ?
C8 N009 C5 C6 147.6(14) . . . . ?
C8 C9 C10 C11 3(2) . . . . ?
C10 C11 C14 O004 -5.0(17) . . . . ?
C10 C11 C14 O005 174.4(12) . . . . ?
C4 C5 C6 C7 1(2) . . . . ?
C5 N009 C18 C17 -75.3(15) . . . . ?
C5 N009 C18 C19 105.7(13) . . . . ?
C5 N009 C8 C13 157.3(13) . . . . ?
C5 N009 C8 C9 -25(2) . . . . ?
C5 C4 C3 C2 4(2) . . . . ?
C3 C2 C7 C6 0.1(18) . . . . ?
C3 C4 C5 N009 -173.3(12) . . . . ?
C3 C4 C5 C6 -3.1(19) . . . . ?
C7 C2 C3 C4 -2(2) . . . . ?
C19 C18 C17 C16 -178.0(14) . . . . ?
C19 C18 C17 C19 1(2) . . . 5_666 ?
C19 C17 C16 C15 -4(2) 5_666 . . . ?
C15 C21 C20 C19 -1(3) 5_666 . . . ?

loop_
_platon_squeeze_void_nr
_platon_squeeze_void_average_x
_platon_squeeze_void_average_y
_platon_squeeze_void_average_z
_platon_squeeze_void_volume
_platon_squeeze_void_count_electrons
_platon_squeeze_void_content
1 -0.003 0.005 0.228 7882 1247 '32 C3H7NO'

loop_
_smtbx_masks_void_nr
_smtbx_masks_void_average_x
_smtbx_masks_void_average_y
_smtbx_masks_void_average_z
_smtbx_masks_void_volume
_smtbx_masks_void_count_electrons
_smtbx_masks_void_content
1 -0.675 -0.396 -0.541 7951.0 396.2 '10 C3H7NO'
